data_4517368
loop_
_publ_author_name
'Uno, Hiroto'
'Imai, Takanori'
'Harada, Kyosuke'
'Shibata, Norio'

_publ_section_title
;
 Synthesis of Highly Functionalized 12-Membered Trifluoromethyl
 Heterocycles via a Nondecarboxylative Pd-Catalyzed [6 + 6] Annulation
;
_journal_issue 2
_journal_name_full 'ACS Catalysis'
_journal_page_first 1454
_journal_page_last 1459
_journal_paper_doi 10.1021/acscatal.9b05377
_journal_volume 10
_journal_year 2020
_chemical_formula_moiety 'C27 H24 F3 N O6 S'
_chemical_formula_sum 'C27 H24 F3 N O6 S'
_chemical_formula_weight 547.54
_space_group_IT_number 61
_space_group_name_Hall '-P 2ac 2ab'
_space_group_name_H-M_alt 'P b c a'
_symmetry_cell_setting orthorhombic
_symmetry_Int_Tables_number 61
_symmetry_space_group_name_Hall '-P 2ac 2ab'
_symmetry_space_group_name_H-M 'P b c a'
_atom_sites_solution_hydrogens geom
_atom_sites_solution_primary direct
_atom_sites_solution_secondary difmap
_cell_angle_alpha 90.0000
_cell_angle_beta 90.0000
_cell_angle_gamma 90.0000
_cell_formula_units_Z 8
_cell_length_a 13.5499(5)
_cell_length_b 15.2341(5)
_cell_length_c 24.4346(9)
_cell_measurement_reflns_used 32995
_cell_measurement_temperature 173
_cell_measurement_theta_max 27.45
_cell_measurement_theta_min 2.01
_cell_volume 5043.8(3)
_computing_cell_refinement 'RAPID AUTO'
_computing_data_collection 'RAPID AUTO (Rigaku, ????)'
_computing_data_reduction 'RAPID AUTO'
_computing_molecular_graphics 'CrystalStructure 4.0'
_computing_publication_material 'CrystalStructure 4.0 (Rigaku, 2010)'
_computing_structure_refinement 'SHELXL97 (Sheldrick, 2008)'
_computing_structure_solution 'SIR2004 (Burla, et al., 2005)'
_diffrn_ambient_temperature 173
_diffrn_detector_area_resol_mean 5.000
_diffrn_measured_fraction_theta_full 0.999
_diffrn_measured_fraction_theta_max 0.999
_diffrn_measurement_device_type 'Rigaku R-AXIS RAPID'
_diffrn_measurement_method \w
_diffrn_radiation_type 'Mo K\a'
_diffrn_radiation_wavelength 0.71075
_diffrn_reflns_av_R_equivalents 0.0651
_diffrn_reflns_limit_h_max 17
_diffrn_reflns_limit_h_min -17
_diffrn_reflns_limit_k_max 19
_diffrn_reflns_limit_k_min -19
_diffrn_reflns_limit_l_max 31
_diffrn_reflns_limit_l_min -31
_diffrn_reflns_number 43987
_diffrn_reflns_theta_full 27.45
_diffrn_reflns_theta_max 27.45
_diffrn_standards_number 0
_exptl_absorpt_coefficient_mu 0.194
_exptl_absorpt_correction_T_max 0.971
_exptl_absorpt_correction_T_min 0.394
_exptl_absorpt_correction_type multi-scan
_exptl_absorpt_process_details 'ABSCOR (Rigaku, 1995)'
_exptl_crystal_colour colorless
_exptl_crystal_density_diffrn 1.442
_exptl_crystal_density_method 'not measured'
_exptl_crystal_description block
_exptl_crystal_F_000 2272.00
_exptl_crystal_size_max 0.350
_exptl_crystal_size_mid 0.200
_exptl_crystal_size_min 0.150
_refine_diff_density_max 0.380
_refine_diff_density_min -0.430
_refine_ls_extinction_method none
_refine_ls_goodness_of_fit_ref 1.032
_refine_ls_hydrogen_treatment constr
_refine_ls_number_parameters 343
_refine_ls_number_reflns 5774
_refine_ls_number_restraints 0
_refine_ls_R_factor_gt 0.0527
_refine_ls_shift/su_max 0.000
_refine_ls_structure_factor_coef Fsqd
_refine_ls_weighting_details 'w = 1/[\s^2^(Fo^2^)+(0.0557P)^2^+3.0030P] where P=(Fo^2^+2Fc^2^)/3'
_refine_ls_weighting_scheme calc
_refine_ls_wR_factor_ref 0.1270
_reflns_number_gt 4378
_reflns_number_total 5774
_reflns_threshold_expression F^2^>2.0\s(F^2^)
_cod_data_source_file cs9b05377_si_005.cif
_cod_data_source_block 190705epoxymajor4
_cod_depositor_comments 'Adding full bibliography for 4517368--4517370.cif.'
_cod_database_code 4517368

loop_
_symmetry_equiv_pos_site_id
_symmetry_equiv_pos_as_xyz
1 +X,+Y,+Z
2 1/2-X,1/2+Y,+Z
3 +X,1/2-Y,1/2+Z
4 1/2-X,-Y,1/2+Z
5 -X,-Y,-Z
6 1/2+X,1/2-Y,-Z
7 -X,1/2+Y,1/2-Z
8 1/2+X,+Y,1/2-Z

loop_
_atom_site_label
_atom_site_type_symbol
_atom_site_fract_x
_atom_site_fract_y
_atom_site_fract_z
_atom_site_U_iso_or_equiv
_atom_site_adp_type
_atom_site_occupancy
_atom_site_symmetry_multiplicity
_atom_site_calc_flag
_atom_site_refinement_flags
S1 S 0.08331(4) 0.21774(3) 0.07750(2) 0.03114(13) Uani 1.0 8 d .
F2 F 0.44300(10) 0.05810(10) 0.06350(7) 0.0543(4) Uani 1.0 8 d .
F34 F 0.45864(13) 0.19364(11) 0.08512(10) 0.0901(8) Uani 1.0 8 d .
F35 F 0.33938(13) 0.15060(17) 0.03350(9) 0.1023(9) Uani 1.0 8 d .
O1 O 0.05201(10) 0.27873(10) 0.26862(6) 0.0367(4) Uani 1.0 8 d .
O2 O 0.43254(12) 0.04596(11) 0.25128(8) 0.0511(5) Uani 1.0 8 d .
O3 O 0.14904(11) 0.18863(11) 0.03564(7) 0.0441(4) Uani 1.0 8 d .
O4 O 0.07612(12) 0.30867(10) 0.09150(7) 0.0440(4) Uani 1.0 8 d .
O32 O 0.40124(11) 0.08686(11) 0.16638(7) 0.0438(4) Uani 1.0 8 d .
O33 O 0.29413(10) 0.12285(9) 0.23183(6) 0.0355(4) Uani 1.0 8 d .
N31 N 0.11917(12) 0.16812(11) 0.13505(7) 0.0281(4) Uani 1.0 8 d .
C2 C -0.11788(16) 0.22948(14) 0.07678(9) 0.0344(5) Uani 1.0 8 d .
C3 C -0.03598(14) 0.18074(13) 0.06131(8) 0.0278(4) Uani 1.0 8 d .
C4 C -0.22480(15) 0.11926(14) 0.03728(8) 0.0332(5) Uani 1.0 8 d .
C5 C 0.15401(14) 0.25014(13) 0.27123(9) 0.0300(5) Uani 1.0 8 d .
C7 C 0.05953(14) 0.19223(13) 0.18391(9) 0.0308(5) Uani 1.0 8 d .
C8 C 0.22352(15) 0.31826(13) 0.29310(8) 0.0307(5) Uani 1.0 8 d .
C9 C 0.26813(16) -0.03643(14) 0.11708(9) 0.0360(5) Uani 1.0 8 d .
C10 C 0.27036(15) 0.12342(14) 0.29000(9) 0.0361(5) Uani 1.0 8 d .
C11 C 0.07380(15) 0.01144(14) 0.13407(9) 0.0349(5) Uani 1.0 8 d .
C12 C 0.37888(16) 0.08240(14) 0.21996(11) 0.0390(6) Uani 1.0 8 d .
C13 C 0.16718(15) 0.15886(14) 0.29564(9) 0.0340(5) Uani 1.0 8 d .
C14 C 0.37885(17) 0.39698(14) 0.29001(11) 0.0432(6) Uani 1.0 8 d .
C15 C -0.14238(16) 0.07196(15) 0.02188(10) 0.0407(6) Uani 1.0 8 d .
C16 C -0.04796(15) 0.10229(15) 0.03310(10) 0.0379(5) Uani 1.0 8 d .
C17 C 0.09830(18) -0.07620(15) 0.12876(10) 0.0418(6) Uani 1.0 8 d .
C18 C 0.10506(14) 0.26411(13) 0.21795(9) 0.0306(5) Uani 1.0 8 d .
C19 C 0.26820(19) 0.41864(15) 0.36523(10) 0.0438(6) Uani 1.0 8 d .
C20 C 0.35696(19) 0.43625(14) 0.33935(11) 0.0436(6) Uani 1.0 8 d .
C21 C -0.21142(15) 0.19854(15) 0.06399(9) 0.0366(5) Uani 1.0 8 d .
C22 C 0.20194(17) 0.36027(14) 0.34210(9) 0.0367(5) Uani 1.0 8 d .
C23 C 0.31215(17) 0.33764(14) 0.26710(10) 0.0385(5) Uani 1.0 8 d .
C24 C 0.39187(18) 0.13001(18) 0.07671(13) 0.0531(7) Uani 1.0 8 d .
C25 C 0.24492(14) 0.05219(13) 0.12280(8) 0.0295(5) Uani 1.0 8 d .
C26 C 0.32834(15) 0.11758(14) 0.12740(10) 0.0368(5) Uani 1.0 8 d .
C27 C -0.32745(16) 0.08647(17) 0.02522(11) 0.0466(6) Uani 1.0 8 d .
C28 C 0.19536(18) -0.09999(14) 0.11925(10) 0.0422(6) Uani 1.0 8 d .
C30 C 0.14603(14) 0.07633(13) 0.13003(8) 0.0285(4) Uani 1.0 8 d .
H2 H -0.1100 0.2833 0.0959 0.0412 Uiso 1.0 8 calc R
H7A H 0.0508 0.1395 0.2071 0.0369 Uiso 1.0 8 calc R
H7B H -0.0067 0.2114 0.1717 0.0369 Uiso 1.0 8 calc R
H9 H 0.3349 -0.0534 0.1116 0.0431 Uiso 1.0 8 calc R
H10A H 0.3175 0.1611 0.3102 0.0433 Uiso 1.0 8 calc R
H10B H 0.2741 0.0632 0.3051 0.0433 Uiso 1.0 8 calc R
H11 H 0.0071 0.0276 0.1405 0.0418 Uiso 1.0 8 calc R
H13A H 0.1497 0.1609 0.3350 0.0408 Uiso 1.0 8 calc R
H13B H 0.1208 0.1180 0.2774 0.0408 Uiso 1.0 8 calc R
H14 H 0.4389 0.4102 0.2717 0.0518 Uiso 1.0 8 calc R
H15 H -0.1505 0.0177 0.0033 0.0488 Uiso 1.0 8 calc R
H16 H 0.0080 0.0697 0.0216 0.0454 Uiso 1.0 8 calc R
H17 H 0.0487 -0.1200 0.1316 0.0502 Uiso 1.0 8 calc R
H18 H 0.1253 0.3181 0.1976 0.0367 Uiso 1.0 8 calc R
H19 H 0.2528 0.4466 0.3989 0.0525 Uiso 1.0 8 calc R
H20 H 0.4029 0.4755 0.3557 0.0523 Uiso 1.0 8 calc R
H21 H -0.2675 0.2325 0.0738 0.0440 Uiso 1.0 8 calc R
H22 H 0.1410 0.3488 0.3599 0.0440 Uiso 1.0 8 calc R
H23 H 0.3275 0.3101 0.2333 0.0461 Uiso 1.0 8 calc R
H26 H 0.3018 0.1756 0.1396 0.0441 Uiso 1.0 8 calc R
H27A H -0.3759 0.1286 0.0392 0.0560 Uiso 1.0 8 calc R
H27B H -0.3358 0.0799 -0.0144 0.0560 Uiso 1.0 8 calc R
H27C H -0.3374 0.0295 0.0431 0.0560 Uiso 1.0 8 calc R
H28 H 0.2120 -0.1600 0.1142 0.0506 Uiso 1.0 8 calc R

loop_
_atom_site_aniso_label
_atom_site_aniso_U_11
_atom_site_aniso_U_22
_atom_site_aniso_U_33
_atom_site_aniso_U_12
_atom_site_aniso_U_13
_atom_site_aniso_U_23
S1 0.0240(3) 0.0314(3) 0.0380(3) -0.0032(2) -0.0004(2) 0.0055(2)
F2 0.0332(7) 0.0631(10) 0.0666(11) 0.0020(7) 0.0141(7) -0.0114(8)
F34 0.0561(11) 0.0535(10) 0.161(2) -0.0169(9) 0.0531(12) -0.0049(11)
F35 0.0466(10) 0.174(3) 0.0863(14) 0.0319(12) 0.0276(10) 0.0729(15)
O1 0.0279(8) 0.0445(9) 0.0376(9) 0.0065(7) 0.0010(6) -0.0061(7)
O2 0.0347(9) 0.0476(10) 0.0711(13) 0.0116(8) -0.0190(9) -0.0091(9)
O3 0.0285(8) 0.0630(11) 0.0409(10) 0.0005(8) 0.0072(7) 0.0099(8)
O4 0.0430(10) 0.0290(8) 0.0600(11) -0.0081(7) -0.0103(8) 0.0078(7)
O32 0.0213(7) 0.0514(10) 0.0588(11) 0.0054(7) -0.0051(7) -0.0125(9)
O33 0.0285(8) 0.0333(8) 0.0447(9) 0.0053(7) -0.0039(7) -0.0013(7)
N31 0.0219(8) 0.0292(9) 0.0331(9) -0.0007(7) -0.0001(7) -0.0001(7)
C2 0.0322(11) 0.0333(11) 0.0376(12) 0.0083(9) -0.0036(9) -0.0043(9)
C3 0.0225(9) 0.0292(10) 0.0318(11) 0.0008(8) -0.0022(8) 0.0023(8)
C4 0.0268(10) 0.0434(12) 0.0295(11) -0.0009(9) -0.0039(8) 0.0059(9)
C5 0.0238(9) 0.0317(10) 0.0345(11) 0.0019(9) 0.0003(8) -0.0001(9)
C7 0.0225(9) 0.0345(11) 0.0353(11) -0.0006(9) 0.0004(8) -0.0008(9)
C8 0.0321(11) 0.0258(10) 0.0342(11) 0.0026(9) -0.0041(9) 0.0009(8)
C9 0.0317(11) 0.0343(11) 0.0419(13) 0.0054(10) 0.0014(9) 0.0005(10)
C10 0.0332(11) 0.0322(11) 0.0428(13) -0.0000(9) -0.0073(10) 0.0078(9)
C11 0.0253(10) 0.0357(11) 0.0436(13) -0.0034(9) -0.0008(9) 0.0027(10)
C12 0.0244(10) 0.0304(11) 0.0623(16) 0.0000(9) -0.0108(10) -0.0100(11)
C13 0.0301(11) 0.0359(11) 0.0359(12) -0.0040(9) -0.0006(9) 0.0051(9)
C14 0.0343(12) 0.0301(11) 0.0652(17) -0.0031(10) -0.0025(11) 0.0032(11)
C15 0.0358(12) 0.0382(12) 0.0480(14) 0.0020(10) -0.0083(10) -0.0109(11)
C16 0.0272(11) 0.0390(12) 0.0474(14) 0.0077(10) -0.0035(9) -0.0132(10)
C17 0.0377(12) 0.0321(11) 0.0557(15) -0.0092(10) -0.0029(11) 0.0034(10)
C18 0.0275(10) 0.0299(10) 0.0343(12) 0.0015(9) 0.0001(8) -0.0011(9)
C19 0.0532(15) 0.0341(12) 0.0440(14) 0.0071(11) -0.0106(11) -0.0086(10)
C20 0.0453(14) 0.0253(10) 0.0602(16) 0.0014(10) -0.0193(12) -0.0019(10)
C21 0.0264(10) 0.0461(13) 0.0375(12) 0.0096(10) -0.0000(9) -0.0018(10)
C22 0.0367(12) 0.0343(11) 0.0391(13) 0.0063(10) -0.0001(10) -0.0013(10)
C23 0.0400(12) 0.0333(11) 0.0420(13) -0.0032(10) 0.0039(10) -0.0014(10)
C24 0.0269(12) 0.0543(15) 0.078(2) 0.0020(11) 0.0124(12) 0.0120(14)
C25 0.0241(10) 0.0304(10) 0.0339(11) 0.0003(9) 0.0012(8) 0.0006(8)
C26 0.0217(10) 0.0338(11) 0.0549(15) 0.0022(9) 0.0019(9) -0.0021(10)
C27 0.0300(12) 0.0635(16) 0.0464(15) -0.0052(12) -0.0078(10) 0.0064(12)
C28 0.0475(14) 0.0263(10) 0.0528(15) 0.0030(10) -0.0006(11) 0.0013(10)
C30 0.0265(10) 0.0281(10) 0.0308(11) -0.0016(8) -0.0017(8) 0.0003(8)

loop_
_atom_type_symbol
_atom_type_description
_atom_type_scat_dispersion_real
_atom_type_scat_dispersion_imag
_atom_type_scat_source
C C 0.0033 0.0016
;
International Tables for Crystallography
(1992, Vol. C, Tables 4.2.6.8 and 6.1.1.4)
;
H H 0.0000 0.0000
;
International Tables for Crystallography
(1992, Vol. C, Table 6.1.1.4)
;
F F 0.0171 0.0103
;
International Tables for Crystallography
(1992, Vol. C, Tables 4.2.6.8 and 6.1.1.4)
;
N N 0.0061 0.0033
;
International Tables for Crystallography
(1992, Vol. C, Tables 4.2.6.8 and 6.1.1.4)
;
O O 0.0106 0.0060
;
International Tables for Crystallography
(1992, Vol. C, Tables 4.2.6.8 and 6.1.1.4)
;
S S 0.1246 0.1234
;
International Tables for Crystallography
(1992, Vol. C, Tables 4.2.6.8 and 6.1.1.4)
;

loop_
_geom_angle_atom_site_label_1
_geom_angle_atom_site_label_2
_geom_angle_atom_site_label_3
_geom_angle
_geom_angle_publ_flag
O3 S1 O4 121.00(10) yes
O3 S1 N31 106.35(10) yes
O3 S1 C3 108.25(10) yes
O4 S1 N31 104.89(10) yes
O4 S1 C3 107.57(10) yes
N31 S1 C3 108.20(9) yes
C5 O1 C18 61.23(13) yes
C12 O32 C26 120.14(17) yes
C10 O33 C12 113.87(17) yes
S1 N31 C7 113.97(13) yes
S1 N31 C30 116.01(14) yes
C7 N31 C30 116.25(16) yes
C3 C2 C21 119.2(2) yes
S1 C3 C2 120.18(16) yes
S1 C3 C16 119.69(15) yes
C2 C3 C16 120.13(19) yes
C15 C4 C21 118.5(2) yes
C15 C4 C27 121.3(2) yes
C21 C4 C27 120.1(2) yes
O1 C5 C8 113.97(17) yes
O1 C5 C13 113.76(16) yes
O1 C5 C18 59.33(13) yes
C8 C5 C13 114.74(17) yes
C8 C5 C18 119.77(18) yes
C13 C5 C18 121.96(18) yes
N31 C7 C18 113.57(16) yes
C5 C8 C22 119.59(19) yes
C5 C8 C23 121.77(19) yes
C22 C8 C23 118.6(2) yes
C25 C9 C28 120.9(2) yes
O33 C10 C13 107.26(17) yes
C17 C11 C30 120.6(2) yes
O2 C12 O32 120.7(2) yes
O2 C12 O33 126.9(3) yes
O32 C12 O33 112.4(2) yes
C5 C13 C10 113.60(18) yes
C20 C14 C23 119.5(3) yes
C4 C15 C16 121.2(2) yes
C3 C16 C15 119.5(2) yes
C11 C17 C28 119.8(2) yes
O1 C18 C5 59.44(13) yes
O1 C18 C7 112.35(16) yes
C5 C18 C7 124.45(18) yes
C20 C19 C22 120.1(3) yes
C14 C20 C19 120.1(3) yes
C2 C21 C4 121.5(2) yes
C8 C22 C19 120.8(2) yes
C8 C23 C14 120.9(3) yes
F2 C24 F34 106.2(2) yes
F2 C24 F35 106.4(3) yes
F2 C24 C26 112.9(3) yes
F34 C24 F35 108.4(3) yes
F34 C24 C26 110.3(3) yes
F35 C24 C26 112.3(2) yes
C9 C25 C26 118.52(18) yes
C9 C25 C30 118.88(19) yes
C26 C25 C30 122.22(18) yes
O32 C26 C24 100.93(17) yes
O32 C26 C25 110.23(18) yes
C24 C26 C25 116.4(2) yes
C9 C28 C17 120.0(2) yes
N31 C30 C11 120.09(17) yes
N31 C30 C25 120.26(17) yes
C11 C30 C25 119.62(19) yes
C3 C2 H2 120.420 no
C21 C2 H2 120.421 no
N31 C7 H7A 108.851 no
N31 C7 H7B 108.848 no
C18 C7 H7A 108.851 no
C18 C7 H7B 108.850 no
H7A C7 H7B 107.710 no
C25 C9 H9 119.544 no
C28 C9 H9 119.548 no
O33 C10 H10A 110.263 no
O33 C10 H10B 110.262 no
C13 C10 H10A 110.258 no
C13 C10 H10B 110.265 no
H10A C10 H10B 108.534 no
C17 C11 H11 119.678 no
C30 C11 H11 119.683 no
C5 C13 H13A 108.841 no
C5 C13 H13B 108.848 no
C10 C13 H13A 108.848 no
C10 C13 H13B 108.852 no
H13A C13 H13B 107.689 no
C20 C14 H14 120.243 no
C23 C14 H14 120.236 no
C4 C15 H15 119.400 no
C16 C15 H15 119.408 no
C3 C16 H16 120.264 no
C15 C16 H16 120.248 no
C11 C17 H17 120.097 no
C28 C17 H17 120.093 no
O1 C18 H18 115.787 no
C5 C18 H18 115.779 no
C7 C18 H18 115.776 no
C20 C19 H19 119.964 no
C22 C19 H19 119.956 no
C14 C20 H20 119.929 no
C19 C20 H20 119.925 no
C2 C21 H21 119.265 no
C4 C21 H21 119.276 no
C8 C22 H22 119.619 no
C19 C22 H22 119.620 no
C8 C23 H23 119.544 no
C14 C23 H23 119.547 no
O32 C26 H26 109.623 no
C24 C26 H26 109.610 no
C25 C26 H26 109.621 no
C4 C27 H27A 109.462 no
C4 C27 H27B 109.473 no
C4 C27 H27C 109.460 no
H27A C27 H27B 109.478 no
H27A C27 H27C 109.471 no
H27B C27 H27C 109.483 no
C9 C28 H28 119.975 no
C17 C28 H28 119.981 no

loop_
_geom_bond_atom_site_label_1
_geom_bond_atom_site_label_2
_geom_bond_distance
_geom_bond_publ_flag
S1 O3 1.4269(17) yes
S1 O4 1.4302(16) yes
S1 N31 1.6688(18) yes
S1 C3 1.757(2) yes
F2 C24 1.336(3) yes
F34 C24 1.342(4) yes
F35 C24 1.311(4) yes
O1 C5 1.450(3) yes
O1 C18 1.449(3) yes
O2 C12 1.193(3) yes
O32 C12 1.346(4) yes
O32 C26 1.450(3) yes
O33 C10 1.457(3) yes
O33 C12 1.335(3) yes
N31 C7 1.488(3) yes
N31 C30 1.450(3) yes
C2 C3 1.388(3) yes
C2 C21 1.388(3) yes
C3 C16 1.389(3) yes
C4 C15 1.381(3) yes
C4 C21 1.385(3) yes
C4 C27 1.507(3) yes
C5 C8 1.500(3) yes
C5 C13 1.524(3) yes
C5 C18 1.477(3) yes
C7 C18 1.507(3) yes
C8 C22 1.389(3) yes
C8 C23 1.390(3) yes
C9 C25 1.393(3) yes
C9 C28 1.383(4) yes
C10 C13 1.505(3) yes
C11 C17 1.382(4) yes
C11 C30 1.395(3) yes
C14 C20 1.378(4) yes
C14 C23 1.395(4) yes
C15 C16 1.388(3) yes
C17 C28 1.384(4) yes
C19 C20 1.385(4) yes
C19 C22 1.384(4) yes
C24 C26 1.520(4) yes
C25 C26 1.511(3) yes
C25 C30 1.401(3) yes
C2 H2 0.950 no
C7 H7A 0.990 no
C7 H7B 0.990 no
C9 H9 0.950 no
C10 H10A 0.990 no
C10 H10B 0.990 no
C11 H11 0.950 no
C13 H13A 0.990 no
C13 H13B 0.990 no
C14 H14 0.950 no
C15 H15 0.950 no
C16 H16 0.950 no
C17 H17 0.950 no
C18 H18 1.000 no
C19 H19 0.950 no
C20 H20 0.950 no
C21 H21 0.950 no
C22 H22 0.950 no
C23 H23 0.950 no
C26 H26 1.000 no
C27 H27A 0.980 no
C27 H27B 0.980 no
C27 H27C 0.980 no
C28 H28 0.950 no

loop_
_geom_contact_atom_site_label_1
_geom_contact_atom_site_label_2
_geom_contact_distance
_geom_contact_publ_flag
_geom_contact_site_symmetry_2
S1 C11 3.436(3) no .
S1 C18 3.516(3) no .
S1 C25 3.519(2) no .
F2 O32 2.614(3) no .
F2 C9 3.066(3) no .
F2 C25 3.051(3) no .
F34 O32 2.682(3) no .
F35 O3 2.644(3) no .
F35 O32 3.491(3) no .
F35 C25 2.941(3) no .
O1 C22 2.982(3) no .
O2 C10 2.668(3) no .
O2 C26 3.514(3) no .
O3 C16 2.976(3) no .
O3 C24 3.554(3) no .
O3 C25 3.247(3) no .
O3 C26 3.479(3) no .
O3 C30 2.872(3) no .
O4 C2 2.915(3) no .
O4 C7 2.880(3) no .
O4 C18 3.188(3) no .
O32 C9 2.869(3) no .
O32 C10 3.547(3) no .
O32 C30 3.574(3) no .
O33 N31 3.419(3) no .
O33 C5 2.880(3) no .
O33 C7 3.549(3) no .
O33 C8 3.467(3) no .
O33 C18 3.363(3) no .
O33 C23 3.393(3) no .
O33 C25 2.950(3) no .
O33 C26 2.595(3) no .
O33 C30 3.274(3) no .
N31 C5 3.586(3) no .
N31 C16 3.513(3) no .
N31 C26 2.943(3) no .
C2 C7 3.599(3) no .
C2 C15 2.769(4) no .
C3 C4 2.787(3) no .
C3 C7 3.268(3) no .
C3 C11 3.468(3) no .
C3 C30 3.381(3) no .
C7 C11 3.018(3) no .
C7 C13 3.137(3) no .
C8 C10 3.036(3) no .
C8 C20 2.789(4) no .
C9 C11 2.764(3) no .
C9 C12 3.442(4) no .
C9 C24 3.196(4) no .
C10 C18 3.565(3) no .
C10 C23 3.359(3) no .
C11 C16 3.275(4) no .
C12 C24 3.579(5) no .
C12 C25 3.024(4) no .
C13 C22 3.305(3) no .
C13 C23 3.430(3) no .
C14 C22 2.771(4) no .
C16 C21 2.761(3) no .
C16 C30 3.560(3) no .
C17 C25 2.792(3) no .
C18 C23 3.251(3) no .
C19 C23 2.762(4) no .
C28 C30 2.780(3) no .
F2 C27 3.277(3) no 1_655
F2 C27 3.464(3) no 5_555
F35 C2 3.307(4) no 6_555
F35 C21 3.381(4) no 6_555
O1 C14 3.287(3) no 8_455
O1 C23 3.483(3) no 8_455
O2 C7 3.230(3) no 8_555
O2 C11 3.433(3) no 8_555
O2 C14 3.564(3) no 7_645
O3 C21 3.529(3) no 6_555
O4 C9 3.227(3) no 2_555
O4 C27 3.520(3) no 6_555
O4 C28 3.462(3) no 2_555
C2 F35 3.307(4) no 6_455
C2 C19 3.563(4) no 8_455
C7 O2 3.230(3) no 8_455
C9 O4 3.227(3) no 2_545
C10 C20 3.544(4) no 2_545
C11 O2 3.433(3) no 8_455
C13 C20 3.570(3) no 2_545
C14 O1 3.287(3) no 8_555
C14 O2 3.564(3) no 7_655
C15 C28 3.548(4) no 5_555
C19 C2 3.563(4) no 8_555
C20 C10 3.544(4) no 2_555
C20 C13 3.570(3) no 2_555
C21 F35 3.381(4) no 6_455
C21 O3 3.529(3) no 6_455
C21 C22 3.566(4) no 8_455
C22 C21 3.566(4) no 8_555
C23 O1 3.483(3) no 8_555
C27 F2 3.277(3) no 1_455
C27 F2 3.464(3) no 5_555
C27 O4 3.520(3) no 6_455
C28 O4 3.462(3) no 2_545
C28 C15 3.548(4) no 5_555
S1 H2 2.8395 no .
S1 H7A 3.4116 no .
S1 H7B 2.6062 no .
S1 H11 3.4387 no .
S1 H16 2.8278 no .
S1 H18 3.3567 no .
S1 H26 3.3870 no .
F2 H9 2.5329 no .
F2 H26 3.2128 no .
F34 H26 2.5224 no .
F35 H26 2.6684 no .
O1 H7A 2.6004 no .
O1 H7B 2.7009 no .
O1 H13A 2.7566 no .
O1 H13B 2.6284 no .
O1 H22 2.7521 no .
O2 H10A 2.7521 no .
O2 H10B 2.5307 no .
O3 H16 2.6557 no .
O3 H26 3.2814 no .
O4 H2 2.5538 no .
O4 H7B 2.7005 no .
O4 H18 2.6796 no .
O32 H9 2.6772 no .
O33 H7A 3.3614 no .
O33 H13A 3.2431 no .
O33 H13B 2.6004 no .
O33 H23 2.8886 no .
O33 H26 2.3962 no .
N31 H11 2.6274 no .
N31 H13B 3.5615 no .
N31 H16 3.4935 no .
N31 H18 2.7498 no .
N31 H26 2.4792 no .
C2 H7B 2.7789 no .
C2 H16 3.2649 no .
C3 H7B 2.7657 no .
C3 H11 3.0867 no .
C3 H15 3.2541 no .
C3 H21 3.2491 no .
C4 H2 3.2737 no .
C4 H16 3.2669 no .
C5 H7A 2.6935 no .
C5 H7B 3.3176 no .
C5 H10A 2.7669 no .
C5 H10B 3.3828 no .
C5 H22 2.6440 no .
C5 H23 2.6873 no .
C7 H2 3.4396 no .
C7 H11 2.8134 no .
C7 H13B 2.6810 no .
C7 H26 3.4658 no .
C8 H10A 2.7443 no .
C8 H13A 2.7917 no .
C8 H13B 3.3747 no .
C8 H14 3.2792 no .
C8 H18 2.6875 no .
C8 H19 3.2659 no .
C9 H17 3.2543 no .
C9 H26 3.3085 no .
C10 H23 3.2573 no .
C11 H7A 2.6615 no .
C11 H7B 3.3639 no .
C11 H16 3.0224 no .
C11 H28 3.2507 no .
C12 H9 3.4127 no .
C12 H10A 2.6431 no .
C12 H10B 2.5351 no .
C12 H23 3.5530 no .
C12 H26 2.6401 no .
C13 H7A 2.6938 no .
C13 H18 3.4572 no .
C13 H22 3.3120 no .
C13 H23 3.5144 no .
C14 H19 3.2512 no .
C15 H21 3.2350 no .
C15 H27A 3.3073 no .
C15 H27B 2.7691 no .
C15 H27C 2.7691 no .
C16 H2 3.2661 no .
C16 H11 2.9565 no .
C17 H9 3.2513 no .
C18 H13A 3.3181 no .
C18 H13B 2.6664 no .
C18 H23 3.1171 no .
C18 H26 3.5482 no .
C19 H14 3.2539 no .
C20 H22 3.2543 no .
C20 H23 3.2512 no .
C21 H15 3.2364 no .
C21 H27A 2.5436 no .
C21 H27B 3.1266 no .
C21 H27C 3.1310 no .
C22 H10A 3.5030 no .
C22 H13A 3.1235 no .
C22 H20 3.2561 no .
C22 H23 3.2481 no .
C23 H10A 2.8895 no .
C23 H18 3.0640 no .
C23 H20 3.2561 no .
C23 H22 3.2487 no .
C24 H9 3.0221 no .
C25 H7A 3.5952 no .
C25 H11 3.2727 no .
C25 H28 3.2703 no .
C26 H9 2.6351 no .
C27 H15 2.6712 no .
C27 H21 2.6490 no .
C28 H11 3.2492 no .
C30 H7A 2.4766 no .
C30 H7B 3.0909 no .
C30 H9 3.2646 no .
C30 H16 3.2447 no .
C30 H17 3.2691 no .
C30 H26 2.6068 no .
H2 H7B 2.5673 no .
H2 H21 2.3335 no .
H7A H11 2.4284 no .
H7A H13A 3.4152 no .
H7A H13B 1.9902 no .
H7A H18 2.9116 no .
H7B H11 2.9074 no .
H7B H13B 3.4182 no .
H7B H18 2.4978 no .
H9 H26 3.5840 no .
H9 H28 2.3264 no .
H10A H13A 2.3538 no .
H10A H13B 2.8592 no .
H10A H23 2.9504 no .
H10B H13A 2.3649 no .
H10B H13B 2.3391 no .
H11 H16 2.9762 no .
H11 H17 2.3286 no .
H13A H22 2.9294 no .
H14 H20 2.3309 no .
H14 H23 2.3424 no .
H15 H16 2.3328 no .
H15 H27A 3.5997 no .
H15 H27B 2.7182 no .
H15 H27C 2.7188 no .
H17 H28 2.3352 no .
H18 H23 2.8786 no .
H18 H26 3.5270 no .
H19 H20 2.3336 no .
H19 H22 2.3282 no .
H21 H27A 2.3187 no .
H21 H27B 3.3022 no .
H21 H27C 3.3197 no .
H23 H26 3.0923 no .
S1 H28 3.4587 no 2_555
F2 H20 3.1383 no 7_645
F2 H27A 2.7439 no 1_655
F2 H27B 3.5664 no 1_655
F2 H27B 2.8230 no 5_555
F2 H27C 3.0485 no 1_655
F2 H27C 3.2575 no 5_555
F34 H13A 3.2805 no 8_555
F34 H17 3.0598 no 2_555
F34 H27A 2.6956 no 1_655
F34 H28 3.2896 no 2_555
F35 H2 3.3878 no 6_555
F35 H21 3.4843 no 6_555
F35 H27B 3.5426 no 5_555
F35 H27C 3.3215 no 5_555
F35 H28 3.5631 no 2_555
O1 H14 2.7079 no 8_455
O1 H17 3.1909 no 7_555
O1 H23 3.0796 no 8_455
O2 H7A 2.3736 no 8_555
O2 H7B 3.2519 no 8_555
O2 H11 2.8438 no 8_555
O2 H13B 2.8643 no 8_555
O2 H14 2.7615 no 7_645
O2 H20 3.5991 no 7_645
O3 H15 3.2837 no 5_555
O3 H21 3.1417 no 6_555
O3 H27A 3.3473 no 6_555
O3 H27B 3.5701 no 6_555
O3 H28 3.5418 no 2_555
O4 H9 2.4717 no 2_555
O4 H27A 3.3954 no 6_555
O4 H27B 2.8027 no 6_555
O4 H28 2.9624 no 2_555
O32 H13A 3.5501 no 8_555
O32 H13B 3.3109 no 8_555
O32 H20 3.1960 no 7_645
N31 H28 3.5136 no 2_555
C2 H10A 3.0795 no 8_455
C4 H19 3.0806 no 7_545
C7 H10A 3.3166 no 8_455
C8 H2 3.5678 no 8_555
C8 H21 3.5074 no 8_555
C9 H15 3.3571 no 5_555
C9 H18 3.2960 no 2_545
C9 H27B 2.7518 no 5_555
C10 H7B 3.4350 no 8_555
C11 H15 3.5410 no 5_555
C12 H7A 3.0599 no 8_555
C12 H13B 3.3232 no 8_555
C13 H20 3.2946 no 2_545
C13 H21 3.4961 no 8_555
C14 H2 3.2854 no 8_555
C14 H7B 3.3574 no 8_555
C14 H10B 3.2933 no 2_555
C14 H13B 3.3815 no 2_555
C14 H18 3.5614 no 8_555
C15 H16 3.0157 no 5_555
C15 H19 3.1030 no 7_545
C16 H15 3.3705 no 5_555
C16 H16 2.9897 no 5_555
C17 H14 3.5354 no 2_545
C17 H15 3.4209 no 5_555
C17 H22 3.4488 no 7_545
C17 H23 3.2452 no 2_545
C18 H14 3.1759 no 8_455
C19 H2 2.8061 no 8_555
C19 H10B 2.7091 no 2_555
C19 H21 3.2396 no 8_555
C19 H27C 2.9587 no 7_555
C20 H2 2.8515 no 8_555
C20 H10B 2.7563 no 2_555
C20 H13A 3.4254 no 2_555
C20 H13B 3.1701 no 2_555
C20 H27C 3.2163 no 7_555
C21 H10A 3.1519 no 8_455
C21 H13A 3.1576 no 8_455
C21 H22 3.5629 no 8_455
C22 H2 3.1878 no 8_555
C22 H10B 3.2374 no 2_555
C22 H17 3.4688 no 7_555
C22 H21 2.8608 no 8_555
C23 H7B 3.4583 no 8_555
C24 H27A 3.2775 no 1_655
C25 H15 3.5013 no 5_555
C25 H27B 3.5467 no 5_555
C26 H28 3.4469 no 2_555
C27 H9 3.3826 no 5_555
C27 H19 2.9998 no 7_545
C27 H20 3.5179 no 7_545
C28 H15 3.3022 no 5_555
C28 H18 3.3355 no 2_545
C28 H23 3.1199 no 2_545
C28 H26 3.4541 no 2_545
C28 H27B 3.2057 no 5_555
C30 H15 3.5586 no 5_555
H2 F35 3.3878 no 6_455
H2 C8 3.5678 no 8_455
H2 C14 3.2854 no 8_455
H2 C19 2.8061 no 8_455
H2 C20 2.8515 no 8_455
H2 C22 3.1878 no 8_455
H2 H10A 3.1151 no 8_455
H2 H19 3.1084 no 8_455
H2 H20 3.1626 no 8_455
H7A O2 2.3736 no 8_455
H7A C12 3.0599 no 8_455
H7A H10A 3.2060 no 8_455
H7B O2 3.2519 no 8_455
H7B C10 3.4350 no 8_455
H7B C14 3.3574 no 8_455
H7B C23 3.4583 no 8_455
H7B H10A 2.5413 no 8_455
H7B H14 3.4100 no 8_455
H7B H23 3.5638 no 8_455
H9 O4 2.4717 no 2_545
H9 C27 3.3826 no 5_555
H9 H18 2.9209 no 2_545
H9 H27B 2.4091 no 5_555
H10A C2 3.0795 no 8_555
H10A C7 3.3166 no 8_555
H10A C21 3.1519 no 8_555
H10A H2 3.1151 no 8_555
H10A H7A 3.2060 no 8_555
H10A H7B 2.5413 no 8_555
H10A H11 3.4902 no 8_555
H10A H21 3.2485 no 8_555
H10B C14 3.2933 no 2_545
H10B C19 2.7091 no 2_545
H10B C20 2.7563 no 2_545
H10B C22 3.2374 no 2_545
H10B H11 3.4676 no 8_555
H10B H19 2.9224 no 2_545
H10B H20 3.0107 no 2_545
H11 O2 2.8438 no 8_455
H11 H10A 3.4902 no 8_455
H11 H10B 3.4676 no 8_455
H11 H22 3.3836 no 7_545
H13A F34 3.2805 no 8_455
H13A O32 3.5501 no 8_455
H13A C20 3.4254 no 2_545
H13A C21 3.1576 no 8_555
H13A H20 2.9565 no 2_545
H13A H21 2.7246 no 8_555
H13A H27A 3.1341 no 8_555
H13A H27C 3.5944 no 8_555
H13B O2 2.8643 no 8_455
H13B O32 3.3109 no 8_455
H13B C12 3.3232 no 8_455
H13B C14 3.3815 no 2_545
H13B C20 3.1701 no 2_545
H13B H14 3.2705 no 2_545
H13B H20 2.9107 no 2_545
H14 O1 2.7079 no 8_555
H14 O2 2.7615 no 7_655
H14 C17 3.5354 no 2_555
H14 C18 3.1759 no 8_555
H14 H7B 3.4100 no 8_555
H14 H13B 3.2705 no 2_555
H14 H17 3.4580 no 2_555
H14 H18 2.9846 no 8_555
H15 O3 3.2837 no 5_555
H15 C9 3.3571 no 5_555
H15 C11 3.5410 no 5_555
H15 C16 3.3705 no 5_555
H15 C17 3.4209 no 5_555
H15 C25 3.5013 no 5_555
H15 C28 3.3022 no 5_555
H15 C30 3.5586 no 5_555
H15 H16 2.4215 no 5_555
H15 H19 2.9675 no 7_545
H16 C15 3.0157 no 5_555
H16 C16 2.9897 no 5_555
H16 H15 2.4215 no 5_555
H16 H16 2.3797 no 5_555
H17 F34 3.0598 no 2_545
H17 O1 3.1909 no 7_545
H17 C22 3.4688 no 7_545
H17 H14 3.4580 no 2_545
H17 H22 2.6215 no 7_545
H17 H23 3.1808 no 2_545
H18 C9 3.2960 no 2_555
H18 C14 3.5614 no 8_455
H18 C28 3.3355 no 2_555
H18 H9 2.9209 no 2_555
H18 H14 2.9846 no 8_455
H18 H28 3.0201 no 2_555
H19 C4 3.0806 no 7_555
H19 C15 3.1030 no 7_555
H19 C27 2.9998 no 7_555
H19 H2 3.1084 no 8_555
H19 H10B 2.9224 no 2_555
H19 H15 2.9675 no 7_555
H19 H21 3.3411 no 8_555
H19 H27A 3.5723 no 7_555
H19 H27C 2.2181 no 7_555
H20 F2 3.1383 no 7_655
H20 O2 3.5991 no 7_655
H20 O32 3.1960 no 7_655
H20 C13 3.2946 no 2_555
H20 C27 3.5179 no 7_555
H20 H2 3.1626 no 8_555
H20 H10B 3.0107 no 2_555
H20 H13A 2.9565 no 2_555
H20 H13B 2.9107 no 2_555
H20 H27A 3.4903 no 7_555
H20 H27C 2.7549 no 7_555
H21 F35 3.4843 no 6_455
H21 O3 3.1417 no 6_455
H21 C8 3.5074 no 8_455
H21 C13 3.4961 no 8_455
H21 C19 3.2396 no 8_455
H21 C22 2.8608 no 8_455
H21 H10A 3.2485 no 8_455
H21 H13A 2.7246 no 8_455
H21 H19 3.3411 no 8_455
H21 H22 2.7016 no 8_455
H22 C17 3.4488 no 7_555
H22 C21 3.5629 no 8_555
H22 H11 3.3836 no 7_555
H22 H17 2.6215 no 7_555
H22 H21 2.7016 no 8_555
H23 O1 3.0796 no 8_555
H23 C17 3.2452 no 2_555
H23 C28 3.1199 no 2_555
H23 H7B 3.5638 no 8_555
H23 H17 3.1808 no 2_555
H23 H28 2.9931 no 2_555
H26 C28 3.4541 no 2_555
H26 H28 2.5857 no 2_555
H27A F2 2.7439 no 1_455
H27A F34 2.6956 no 1_455
H27A O3 3.3473 no 6_455
H27A O4 3.3954 no 6_455
H27A C24 3.2775 no 1_455
H27A H13A 3.1341 no 8_455
H27A H19 3.5723 no 7_545
H27A H20 3.4903 no 7_545
H27B F2 3.5664 no 1_455
H27B F2 2.8230 no 5_555
H27B F35 3.5426 no 5_555
H27B O3 3.5701 no 6_455
H27B O4 2.8027 no 6_455
H27B C9 2.7518 no 5_555
H27B C25 3.5467 no 5_555
H27B C28 3.2057 no 5_555
H27B H9 2.4091 no 5_555
H27B H28 3.2012 no 5_555
H27C F2 3.0485 no 1_455
H27C F2 3.2575 no 5_555
H27C F35 3.3215 no 5_555
H27C C19 2.9587 no 7_545
H27C C20 3.2163 no 7_545
H27C H13A 3.5944 no 8_455
H27C H19 2.2181 no 7_545
H27C H20 2.7549 no 7_545
H28 S1 3.4587 no 2_545
H28 F34 3.2896 no 2_545
H28 F35 3.5631 no 2_545
H28 O3 3.5418 no 2_545
H28 O4 2.9624 no 2_545
H28 N31 3.5136 no 2_545
H28 C26 3.4469 no 2_545
H28 H18 3.0201 no 2_545
H28 H23 2.9931 no 2_545
H28 H26 2.5857 no 2_545
H28 H27B 3.2012 no 5_555

loop_
_geom_torsion_atom_site_label_1
_geom_torsion_atom_site_label_2
_geom_torsion_atom_site_label_3
_geom_torsion_atom_site_label_4
_geom_torsion
_geom_torsion_publ_flag
O3 S1 N31 C7 178.89(11) no
O3 S1 N31 C30 -42.04(14) no
O3 S1 C3 C2 -148.94(14) no
O3 S1 C3 C16 31.27(17) no
O4 S1 N31 C7 49.59(13) no
O4 S1 N31 C30 -171.34(11) no
O4 S1 C3 C2 -16.62(17) no
O4 S1 C3 C16 163.59(14) no
N31 S1 C3 C2 96.20(15) no
N31 S1 C3 C16 -83.59(15) no
C3 S1 N31 C7 -65.01(13) no
C3 S1 N31 C30 74.06(13) no
C5 O1 C18 C5 -0.00(9) no
C5 O1 C18 C7 117.88(17) no
C18 O1 C5 C8 111.60(18) no
C18 O1 C5 C13 -114.29(18) no
C18 O1 C5 C18 0.00(9) no
C12 O32 C26 C24 168.26(16) no
C12 O32 C26 C25 -68.1(3) no
C26 O32 C12 O2 169.35(18) no
C26 O32 C12 O33 -11.2(3) no
C10 O33 C12 O2 2.5(3) no
C10 O33 C12 O32 -176.83(15) no
C12 O33 C10 C13 -171.81(15) no
S1 N31 C7 C18 -96.35(16) no
S1 N31 C30 C11 -86.79(18) no
S1 N31 C30 C25 95.19(17) no
C7 N31 C30 C11 51.3(3) no
C7 N31 C30 C25 -126.68(17) no
C30 N31 C7 C18 124.68(16) no
C3 C2 C21 C4 1.5(4) no
C21 C2 C3 S1 -179.40(17) no
C21 C2 C3 C16 0.4(3) no
S1 C3 C16 C15 178.02(14) no
C2 C3 C16 C15 -1.8(4) no
C15 C4 C21 C2 -1.9(3) no
C21 C4 C15 C16 0.5(4) no
C27 C4 C15 C16 -179.93(19) no
C27 C4 C21 C2 178.49(19) no
O1 C5 C8 C22 50.8(3) no
O1 C5 C8 C23 -132.55(18) no
O1 C5 C13 C10 170.64(15) no
O1 C5 C18 O1 -0.00(7) no
O1 C5 C18 C7 -97.49(19) no
C8 C5 C13 C10 -55.6(3) no
C13 C5 C8 C22 -82.8(3) no
C13 C5 C8 C23 93.8(3) no
C8 C5 C18 O1 -101.82(19) no
C8 C5 C18 C7 160.69(16) no
C18 C5 C8 C22 118.0(2) no
C18 C5 C8 C23 -65.4(3) no
C13 C5 C18 O1 100.49(19) no
C13 C5 C18 C7 3.0(3) no
C18 C5 C13 C10 103.1(2) no
N31 C7 C18 O1 -172.86(14) no
N31 C7 C18 C5 -105.5(2) no
C5 C8 C22 C19 175.24(17) no
C5 C8 C23 C14 -175.69(17) no
C22 C8 C23 C14 0.9(3) no
C23 C8 C22 C19 -1.5(3) no
C25 C9 C28 C17 -1.9(4) no
C28 C9 C25 C26 172.22(19) no
C28 C9 C25 C30 -0.9(3) no
O33 C10 C13 C5 -57.6(2) no
C17 C11 C30 N31 179.29(19) no
C17 C11 C30 C25 -2.7(3) no
C30 C11 C17 C28 -0.1(4) no
C20 C14 C23 C8 0.6(4) no
C23 C14 C20 C19 -1.7(4) no
C4 C15 C16 C3 1.3(4) no
C11 C17 C28 C9 2.4(4) no
C20 C19 C22 C8 0.4(4) no
C22 C19 C20 C14 1.2(4) no
F2 C24 C26 O32 53.9(3) no
F2 C24 C26 C25 -65.4(3) no
F34 C24 C26 O32 -64.8(3) no
F34 C24 C26 C25 175.94(17) no
F35 C24 C26 O32 174.2(2) no
F35 C24 C26 C25 54.9(3) no
C9 C25 C26 O32 -46.7(3) no
C9 C25 C26 C24 67.5(3) no
C9 C25 C30 N31 -178.81(17) no
C9 C25 C30 C11 3.2(3) no
C26 C25 C30 N31 8.3(3) no
C26 C25 C30 C11 -169.72(17) no
C30 C25 C26 O32 126.24(19) no
C30 C25 C26 C24 -119.6(2) no
